data_1506573
loop_
_publ_author_name
'Sibi, Mukund P.'
'Ma, Zhihua'
'Itoh, Kennosuke'
'Prabagaran, Narayanasamy'
'Jasperse, Craig P.'

_publ_section_title
;
 Enantioselective cycloadditions with alpha,beta-disubstituted
 acrylimides.
;
_journal_issue 12
_journal_name_full 'Organic letters'
_journal_page_first 2349
_journal_page_last 2352
_journal_paper_doi 10.1021/ol050599d
_journal_volume 7
_journal_year 2005
_chemical_formula_sum 'C18 H25 Br N2 O3'
_chemical_formula_weight 397.31
_chemical_name_systematic
;
 ?
;
_space_group_IT_number 4
_symmetry_space_group_name_Hall 'P 2yb'
_symmetry_space_group_name_H-M 'P 1 21 1'
_atom_sites_solution_hydrogens geom
_atom_sites_solution_primary direct
_atom_sites_solution_secondary difmap
_audit_creation_method SHELXL-97
_cell_angle_alpha 90.00
_cell_angle_beta 94.65(3)
_cell_angle_gamma 90.00
_cell_formula_units_Z 4
_cell_length_a 13.274(3)
_cell_length_b 12.007(2)
_cell_length_c 12.039(2)
_cell_measurement_temperature 293(2)
_cell_volume 1912.5(6)
_computing_structure_refinement 'SHELXL-97 (Sheldrick, 1997)'
_diffrn_ambient_temperature 293(2)
_diffrn_measured_fraction_theta_full 0.994
_diffrn_measured_fraction_theta_max 0.994
_diffrn_radiation_monochromator graphite
_diffrn_radiation_source 'fine-focus sealed tube'
_diffrn_radiation_type MoK\a
_diffrn_radiation_wavelength 0.71073
_diffrn_reflns_av_R_equivalents 0.0846
_diffrn_reflns_av_sigmaI/netI 0.0870
_diffrn_reflns_limit_h_max 16
_diffrn_reflns_limit_h_min -17
_diffrn_reflns_limit_k_max 15
_diffrn_reflns_limit_k_min -15
_diffrn_reflns_limit_l_max 16
_diffrn_reflns_limit_l_min -15
_diffrn_reflns_number 62613
_diffrn_reflns_theta_full 28.33
_diffrn_reflns_theta_max 28.33
_diffrn_reflns_theta_min 2.20
_exptl_absorpt_coefficient_mu 2.167
_exptl_crystal_density_diffrn 1.380
_exptl_crystal_density_method 'not measured'
_exptl_crystal_F_000 824
_refine_diff_density_max 0.535
_refine_diff_density_min -0.676
_refine_diff_density_rms 0.065
_refine_ls_abs_structure_details 'Flack H D (1983), Acta Cryst. A39, 876-881'
_refine_ls_abs_structure_Flack 0.0(13)
_refine_ls_extinction_method none
_refine_ls_goodness_of_fit_ref 1.068
_refine_ls_hydrogen_treatment mixed
_refine_ls_matrix_type full
_refine_ls_number_parameters 494
_refine_ls_number_reflns 9414
_refine_ls_number_restraints 1
_refine_ls_restrained_S_all 1.068
_refine_ls_R_factor_all 0.1606
_refine_ls_R_factor_gt 0.0424
_refine_ls_shift/su_max 5.508
_refine_ls_shift/su_mean 1.042
_refine_ls_structure_factor_coef Fsqd
_refine_ls_weighting_details 'calc w=1/[\s^2^(Fo^2^)+(0.0347P)^2^+1.1392P] where P=(Fo^2^+2Fc^2^)/3'
_refine_ls_weighting_scheme calc
_refine_ls_wR_factor_gt 0.0816
_refine_ls_wR_factor_ref 0.1231
_reflns_number_gt 4366
_reflns_number_total 9414
_reflns_threshold_expression >2sigma(I)
_cod_data_source_file ol050599dsi20050502_062829.cif
_cod_data_source_block s28n13
_cod_database_code 1506573

loop_
_symmetry_equiv_pos_as_xyz
'x, y, z'
'-x, y+1/2, -z'

loop_
_atom_site_label
_atom_site_type_symbol
_atom_site_fract_x
_atom_site_fract_y
_atom_site_fract_z
_atom_site_U_iso_or_equiv
_atom_site_adp_type
_atom_site_occupancy
_atom_site_symmetry_multiplicity
_atom_site_calc_flag
_atom_site_refinement_flags
Br1 Br 0.00845(7) 0.84297(6) 0.59079(9) 0.0763(3) Uani 1 1 d .
C101 C 0.1087(8) 0.7383(10) 0.5563(7) 0.055(3) Uani 1 1 d .
C102 C 0.0973(7) 0.6218(9) 0.5757(8) 0.059(3) Uani 1 1 d .
H102 H 0.047(5) 0.599(5) 0.607(5) 0.067(2) Uiso 1 1 d .
C103 C 0.1689(7) 0.5499(8) 0.5488(7) 0.049(2) Uani 1 1 d .
H103 H 0.161(4) 0.473(5) 0.568(5) 0.067(2) Uiso 1 1 d .
C104 C 0.2550(6) 0.5859(7) 0.4980(6) 0.0370(19) Uani 1 1 d .
C105 C 0.2628(6) 0.6986(7) 0.4744(7) 0.041(2) Uani 1 1 d .
H105 H 0.315(5) 0.718(5) 0.430(5) 0.067(2) Uiso 1 1 d .
C106 C 0.1914(6) 0.7751(7) 0.5038(6) 0.047(2) Uani 1 1 d .
H106 H 0.200(5) 0.845(5) 0.483(5) 0.067(2) Uiso 1 1 d .
C107 C 0.3349(5) 0.5075(7) 0.4672(6) 0.034(2) Uani 1 1 d .
H107 H 0.368(4) 0.547(6) 0.407(5) 0.067(2) Uiso 1 1 d .
C108 C 0.2477(9) 0.4104(10) 0.3091(7) 0.061(3) Uani 1 1 d .
A108 H 0.293(4) 0.457(5) 0.264(5) 0.067(2) Uiso 1 1 d .
B108 H 0.175(4) 0.454(5) 0.317(4) 0.067(2) Uiso 1 1 d .
D108 H 0.244(4) 0.338(6) 0.276(5) 0.067(2) Uiso 1 1 d .
C109 C 0.4682(6) 0.3836(7) 0.4902(6) 0.045(2) Uani 1 1 d .
H109 H 0.494(6) 0.326(6) 0.532(6) 0.067(2) Uiso 1 1 d .
C110 C 0.5521(7) 0.4152(7) 0.4202(7) 0.055(2) Uani 1 1 d .
A110 H 0.5764(10) 0.337(2) 0.3701(15) 0.067(2) Uiso 1 1 calc R
B110 H 0.621(2) 0.4474(11) 0.4780(17) 0.067(2) Uiso 1 1 calc R
D110 H 0.5242(10) 0.486(2) 0.3577(18) 0.067(2) Uiso 1 1 calc R
C111 C 0.4218(6) 0.4750(6) 0.5557(6) 0.039(2) Uani 1 1 d .
C112 C 0.4897(7) 0.5721(9) 0.5819(8) 0.054(3) Uani 1 1 d .
A112 H 0.520(5) 0.596(6) 0.530(6) 0.067(2) Uiso 1 1 d .
B112 H 0.460(4) 0.629(5) 0.614(5) 0.067(2) Uiso 1 1 d .
D112 H 0.533(5) 0.556(5) 0.625(5) 0.067(2) Uiso 1 1 d .
C113 C 0.3820(6) 0.4268(8) 0.6594(7) 0.043(2) Uani 1 1 d .
C114 C 0.2920(6) 0.2661(6) 0.7282(7) 0.042(2) Uani 1 1 d .
C115 C 0.2085(6) 0.1797(8) 0.6883(8) 0.050(2) Uani 1 1 d .
C116 C 0.2164(7) 0.1423(8) 0.5641(7) 0.057(2) Uani 1 1 d .
A116 H 0.166(2) 0.085(2) 0.5445(10) 0.067(2) Uiso 1 1 calc R
B116 H 0.283(3) 0.1120(14) 0.5561(7) 0.067(2) Uiso 1 1 calc R
D116 H 0.2049(8) 0.206(3) 0.515(2) 0.067(2) Uiso 1 1 calc R
C117 C 0.1088(6) 0.2319(9) 0.7051(6) 0.069(3) Uani 1 1 d .
A117 H 0.0414(18) 0.1688(18) 0.6726(10) 0.067(2) Uiso 1 1 calc R
B117 H 0.1005(7) 0.318(2) 0.6529(14) 0.067(2) Uiso 1 1 calc R
D117 H 0.1035(6) 0.2510(10) 0.803(2) 0.067(2) Uiso 1 1 calc R
C118 C 0.2312(9) 0.0705(10) 0.7529(9) 0.091(3) Uani 1 1 d .
A118 H 0.1786(18) 0.008(2) 0.7235(12) 0.067(2) Uiso 1 1 calc R
B118 H 0.2249(9) 0.0843(11) 0.839(3) 0.067(2) Uiso 1 1 calc R
D118 H 0.306(2) 0.0436(13) 0.7404(10) 0.067(2) Uiso 1 1 calc R
N101 N 0.2981(5) 0.4010(6) 0.4256(5) 0.0369(15) Uani 1 1 d .
N102 N 0.3177(5) 0.3347(6) 0.6461(5) 0.0422(15) Uani 1 1 d .
HN12 H 0.292(5) 0.323(5) 0.572(5) 0.067(2) Uiso 1 1 d .
O101 O 0.3843(5) 0.3327(7) 0.4176(5) 0.0619(18) Uani 1 1 d .
O102 O 0.4097(4) 0.4668(6) 0.7525(5) 0.0622(18) Uani 1 1 d .
O103 O 0.3231(5) 0.2677(6) 0.8218(4) 0.0601(19) Uani 1 1 d .
Br2 Br -0.00733(8) -0.18083(7) 0.90674(9) 0.0861(5) Uani 1 1 d .
C201 C -0.1053(5) -0.0771(8) 0.9453(6) 0.044(2) Uani 1 1 d .
C202 C -0.0951(7) 0.0282(9) 0.9182(7) 0.057(3) Uani 1 1 d .
H202 H -0.0395 0.0510 0.8818 0.067(2) Uiso 1 1 calc R
C203 C -0.1691(7) 0.1065(10) 0.9445(8) 0.056(3) Uani 1 1 d .
H203 H -0.1619 0.1812 0.9260 0.067(2) Uiso 1 1 calc R
C204 C -0.2510(6) 0.0725(7) 0.9972(6) 0.038(2) Uani 1 1 d .
C205 C -0.2612(7) -0.0395(8) 1.0206(7) 0.051(3) Uani 1 1 d .
H205 H -0.3174 -0.0647 1.0547 0.067(2) Uiso 1 1 calc R
C206 C -0.1876(7) -0.1140(8) 0.9930(7) 0.059(3) Uani 1 1 d .
H206 H -0.1949 -0.1896 1.0075 0.060(19) Uiso 1 1 calc R
C207 C -0.3342(7) 0.1476(7) 1.0358(6) 0.043(2) Uani 1 1 d .
H207 H -0.372(4) 0.109(6) 1.095(5) 0.067(2) Uiso 1 1 d .
C208 C -0.2523(6) 0.2538(9) 1.1889(6) 0.058(2) Uani 1 1 d .
A208 H -0.2262(12) 0.330(3) 1.2123(12) 0.067(2) Uiso 1 1 calc R
B208 H -0.195(2) 0.198(2) 1.1977(8) 0.067(2) Uiso 1 1 calc R
D208 H -0.308(2) 0.2311(13) 1.237(2) 0.067(2) Uiso 1 1 calc R
C209 C -0.4692(7) 0.2789(7) 1.0126(8) 0.047(3) Uani 1 1 d .
H209 H -0.500(5) 0.345(6) 0.948(5) 0.067(2) Uiso 1 1 d .
C210 C -0.5462(6) 0.2415(9) 1.0915(7) 0.073(4) Uani 1 1 d .
A210 H -0.5673(12) 0.289(3) 1.1164(15) 0.067(2) Uiso 1 1 calc R
B210 H -0.5221(14) 0.2069(19) 1.134(2) 0.067(2) Uiso 1 1 calc R
D210 H -0.585(2) 0.2108(18) 1.0612(17) 0.067(2) Uiso 1 1 calc R
C211 C -0.4192(6) 0.1822(7) 0.9470(7) 0.037(2) Uani 1 1 d .
C212 C -0.4886(7) 0.0822(8) 0.9141(7) 0.053(2) Uani 1 1 d .
A212 H -0.5074(10) 0.0380(18) 0.990(3) 0.067(2) Uiso 1 1 calc R
B212 H -0.4493(15) 0.025(2) 0.861(2) 0.067(2) Uiso 1 1 calc R
D212 H -0.558(3) 0.1123(13) 0.8685(19) 0.067(2) Uiso 1 1 calc R
C213 C -0.3861(6) 0.2294(6) 0.8341(7) 0.0412(19) Uani 1 1 d .
C214 C -0.2889(6) 0.3992(6) 0.7730(6) 0.043(2) Uani 1 1 d .
C215 C -0.2093(7) 0.4808(7) 0.8124(7) 0.045(2) Uani 1 1 d .
C216 C -0.2042(8) 0.5052(9) 0.9336(8) 0.073(3) Uani 1 1 d .
A216 H -0.271(3) 0.5332(14) 0.9535(12) 0.067(2) Uiso 1 1 calc R
B216 H -0.152(2) 0.563(2) 0.9522(11) 0.067(2) Uiso 1 1 calc R
D216 H -0.1868(11) 0.436(3) 0.9762(18) 0.067(2) Uiso 1 1 calc R
C217 C -0.1062(7) 0.4252(11) 0.7951(8) 0.125(8) Uani 1 1 d .
A217 H -0.1050(7) 0.4110(14) 0.743(4) 0.067(2) Uiso 1 1 calc R
B217 H -0.1005(7) 0.381(3) 0.826(2) 0.067(2) Uiso 1 1 calc R
D217 H -0.070(2) 0.460(3) 0.8083(13) 0.067(2) Uiso 1 1 calc R
C218 C -0.2139(8) 0.5800(9) 0.7358(7) 0.089(3) Uani 1 1 d .
A218 H -0.2059(9) 0.5581(13) 0.668(3) 0.067(2) Uiso 1 1 calc R
B218 H -0.166(2) 0.6267(19) 0.7574(10) 0.067(2) Uiso 1 1 calc R
D218 H -0.272(2) 0.6127(15) 0.7375(7) 0.067(2) Uiso 1 1 calc R
N201 N -0.2914(6) 0.2573(6) 1.0758(6) 0.0459(18) Uani 1 1 d .
N202 N -0.3231(6) 0.3210(9) 0.8502(5) 0.055(2) Uani 1 1 d .
HN22 H -0.305(7) 0.324(9) 0.894(6) 0.067(2) Uiso 1 1 d .
O201 O -0.3869(4) 0.3285(6) 1.0763(4) 0.0522(15) Uani 1 1 d .
O202 O -0.4103(5) 0.1950(7) 0.7467(5) 0.070(2) Uani 1 1 d .
O203 O -0.3272(4) 0.3928(6) 0.6755(5) 0.0559(17) Uani 1 1 d .

loop_
_atom_site_aniso_label
_atom_site_aniso_U_11
_atom_site_aniso_U_22
_atom_site_aniso_U_33
_atom_site_aniso_U_23
_atom_site_aniso_U_13
_atom_site_aniso_U_12
Br1 0.0580(7) 0.0789(7) 0.0901(7) -0.0249(7) -0.0044(5) 0.0226(7)
C101 0.059(7) 0.058(7) 0.045(5) -0.009(5) -0.012(5) 0.019(6)
C102 0.034(5) 0.065(7) 0.079(6) 0.006(5) 0.003(5) -0.018(5)
C103 0.043(6) 0.035(4) 0.067(6) 0.002(4) -0.004(4) 0.001(4)
C104 0.035(5) 0.047(4) 0.030(4) -0.003(3) 0.002(3) -0.010(4)
C105 0.037(5) 0.040(4) 0.046(5) 0.000(4) -0.008(4) 0.015(4)
C106 0.045(5) 0.049(5) 0.050(4) -0.003(4) 0.010(4) -0.006(4)
C107 0.035(5) 0.032(4) 0.035(4) 0.000(3) 0.004(4) -0.009(3)
C108 0.087(8) 0.055(6) 0.037(5) 0.000(5) -0.018(5) 0.000(6)
C109 0.041(6) 0.053(5) 0.040(4) 0.012(4) 0.003(4) -0.002(4)
C110 0.074(7) 0.042(4) 0.050(4) -0.006(4) 0.018(4) 0.002(4)
C111 0.042(5) 0.028(4) 0.045(4) -0.002(3) -0.006(4) 0.000(4)
C112 0.042(6) 0.047(5) 0.070(7) -0.004(5) -0.011(5) 0.014(4)
C113 0.040(5) 0.045(5) 0.042(5) -0.009(4) -0.014(4) 0.007(4)
C114 0.051(5) 0.029(4) 0.043(5) -0.012(4) -0.004(4) -0.007(4)
C115 0.045(5) 0.052(6) 0.051(5) 0.002(5) -0.009(4) -0.008(5)
C116 0.063(5) 0.063(5) 0.046(5) -0.012(4) 0.005(4) -0.011(4)
C117 0.051(6) 0.097(8) 0.061(5) -0.012(5) 0.021(4) 0.012(6)
C118 0.099(7) 0.078(7) 0.093(7) 0.026(5) -0.010(5) -0.036(6)
N101 0.035(3) 0.042(4) 0.033(3) -0.008(3) 0.000(3) -0.005(3)
N102 0.052(4) 0.029(3) 0.043(3) 0.001(3) -0.009(3) -0.011(3)
O101 0.061(4) 0.059(4) 0.063(3) -0.017(4) -0.009(3) 0.015(4)
O102 0.079(5) 0.062(4) 0.047(4) -0.020(3) 0.015(3) -0.017(4)
O103 0.093(5) 0.058(4) 0.028(3) 0.002(3) -0.004(3) 0.001(4)
Br2 0.0632(7) 0.1140(13) 0.0802(7) -0.0285(8) 0.0001(5) 0.0370(8)
C201 0.024(4) 0.063(5) 0.044(5) -0.006(4) -0.003(3) 0.003(4)
C202 0.045(6) 0.074(7) 0.054(5) 0.000(5) 0.018(4) 0.012(5)
C203 0.044(6) 0.058(7) 0.068(6) 0.013(5) 0.011(5) -0.013(5)
C204 0.034(5) 0.031(4) 0.046(5) 0.008(4) -0.008(4) 0.009(4)
C205 0.059(6) 0.046(6) 0.051(5) 0.015(4) 0.020(4) -0.009(5)
C206 0.073(7) 0.039(5) 0.061(6) 0.011(4) -0.008(5) 0.028(5)
C207 0.050(6) 0.032(5) 0.046(5) 0.006(4) -0.001(4) 0.005(4)
C208 0.063(5) 0.063(6) 0.045(5) -0.004(4) -0.002(4) -0.014(4)
C209 0.054(7) 0.028(5) 0.058(6) -0.008(4) 0.004(5) 0.010(4)
C210 0.047(5) 0.089(8) 0.085(7) 0.020(6) 0.016(5) 0.014(5)
C211 0.032(5) 0.037(4) 0.042(5) -0.002(4) 0.003(4) -0.002(4)
C212 0.052(6) 0.041(4) 0.065(6) 0.000(4) 0.003(4) -0.021(4)
C213 0.050(5) 0.032(4) 0.043(4) -0.001(3) 0.012(4) -0.004(3)
C214 0.049(5) 0.045(4) 0.037(4) 0.018(3) 0.014(4) 0.029(4)
C215 0.059(7) 0.038(4) 0.042(5) 0.012(4) 0.015(4) -0.001(4)
C216 0.083(6) 0.056(5) 0.079(7) -0.014(5) 0.009(5) -0.019(5)
C217 0.085(10) 0.174(17) 0.112(13) 0.024(11) -0.012(8) -0.045(11)
C218 0.112(8) 0.065(6) 0.083(6) 0.044(5) -0.033(5) -0.026(5)
N201 0.059(5) 0.030(3) 0.047(4) 0.009(3) -0.004(3) 0.002(3)
N202 0.066(5) 0.070(6) 0.027(3) 0.009(4) 0.000(3) -0.012(5)
O201 0.059(4) 0.038(4) 0.059(3) -0.013(3) -0.001(3) 0.004(3)
O202 0.096(5) 0.068(5) 0.043(4) -0.012(4) -0.006(3) -0.020(4)
O203 0.075(4) 0.050(4) 0.041(3) 0.005(3) -0.010(3) 0.007(3)

loop_
_atom_type_symbol
_atom_type_description
_atom_type_scat_dispersion_real
_atom_type_scat_dispersion_imag
_atom_type_scat_source
C C 0.0033 0.0016 'International Tables Vol C Tables 4.2.6.8 and 6.1.1.4'
H H 0.0000 0.0000 'International Tables Vol C Tables 4.2.6.8 and 6.1.1.4'
Br Br -0.2901 2.4595 'International Tables Vol C Tables 4.2.6.8 and 6.1.1.4'
N N 0.0061 0.0033 'International Tables Vol C Tables 4.2.6.8 and 6.1.1.4'
O O 0.0106 0.0060 'International Tables Vol C Tables 4.2.6.8 and 6.1.1.4'

loop_
_geom_angle_atom_site_label_1
_geom_angle_atom_site_label_2
_geom_angle_atom_site_label_3
_geom_angle
C106 C101 C102 119.1(9)
C106 C101 Br1 119.0(8)
C102 C101 Br1 121.8(9)
C103 C102 C101 120.2(9)
C102 C103 C104 121.6(9)
C105 C104 C103 117.7(8)
C105 C104 C107 119.9(7)
C103 C104 C107 122.4(8)
C106 C105 C104 122.0(8)
C105 C106 C101 119.3(8)
N101 C107 C104 114.7(6)
N101 C107 C111 103.1(6)
C104 C107 C111 119.5(7)
C111 C109 C110 117.5(7)
C111 C109 O101 106.7(6)
C110 C109 O101 109.2(6)
C112 C111 C109 114.4(7)
C112 C111 C113 111.8(7)
C109 C111 C113 109.7(7)
C112 C111 C107 110.5(7)
C109 C111 C107 97.8(6)
C113 C111 C107 111.9(7)
O102 C113 N102 122.7(8)
O102 C113 C111 119.9(8)
N102 C113 C111 117.4(7)
O103 C114 N102 127.2(7)
O103 C114 C115 119.6(8)
N102 C114 C115 113.2(7)
C117 C115 C118 115.3(8)
C117 C115 C114 107.1(8)
C118 C115 C114 107.7(7)
C117 C115 C116 112.1(7)
C118 C115 C116 102.2(8)
C114 C115 C116 112.4(7)
O101 N101 C107 106.5(6)
O101 N101 C108 106.2(6)
C107 N101 C108 111.6(7)
C114 N102 C113 125.9(7)
N101 O101 C109 107.0(6)
C202 C201 C206 121.6(9)
C202 C201 Br2 119.2(7)
C206 C201 Br2 119.1(7)
C201 C202 C203 119.8(9)
C204 C203 C202 119.9(10)
C203 C204 C205 118.7(9)
C203 C204 C207 126.0(9)
C205 C204 C207 115.3(8)
C204 C205 C206 119.8(8)
C201 C206 C205 120.0(9)
N201 C207 C204 110.6(7)
N201 C207 C211 102.8(6)
C204 C207 C211 117.0(7)
O201 C209 C210 108.4(7)
O201 C209 C211 104.1(7)
C210 C209 C211 115.2(7)
C207 C211 C212 110.8(7)
C207 C211 C213 117.2(7)
C212 C211 C213 105.1(7)
C207 C211 C209 99.5(7)
C212 C211 C209 115.7(7)
C213 C211 C209 109.0(7)
O202 C213 N202 122.2(7)
O202 C213 C211 125.9(7)
N202 C213 C211 111.9(7)
O203 C214 N202 116.7(8)
O203 C214 C215 124.5(7)
N202 C214 C215 118.8(7)
C216 C215 C214 114.7(7)
C216 C215 C218 116.3(8)
C214 C215 C218 109.4(7)
C216 C215 C217 104.3(8)
C214 C215 C217 106.5(8)
C218 C215 C217 104.5(8)
C208 N201 C207 112.5(7)
C208 N201 O201 104.6(6)
C207 N201 O201 101.6(6)
C213 N202 C214 130.8(7)
C209 O201 N201 111.5(6)

loop_
_geom_bond_atom_site_label_1
_geom_bond_atom_site_label_2
_geom_bond_distance
Br1 C101 1.901(10)
C101 C106 1.384(13)
C101 C102 1.428(15)
C102 C103 1.344(13)
C103 C104 1.406(12)
C104 C105 1.389(12)
C104 C107 1.487(11)
C105 C106 1.385(11)
C107 N101 1.445(10)
C107 C111 1.556(10)
C108 N101 1.508(10)
C109 C111 1.512(12)
C109 C110 1.499(11)
C109 O101 1.490(9)
C111 C112 1.491(13)
C111 C113 1.509(12)
C113 O102 1.248(9)
C113 N102 1.398(11)
C114 O103 1.168(8)
C114 N102 1.352(11)
C114 C115 1.565(11)
C115 C117 1.493(11)
C115 C118 1.542(14)
C115 C116 1.573(12)
N101 O101 1.418(8)
Br2 C201 1.886(9)
C201 C202 1.315(14)
C201 C206 1.350(12)
C202 C203 1.414(14)
C203 C204 1.366(12)
C204 C205 1.382(12)
C204 C207 1.526(11)
C205 C206 1.385(12)
C207 N201 1.498(11)
C207 C211 1.547(11)
C208 N201 1.417(9)
C209 O201 1.414(10)
C209 C210 1.519(12)
C209 C211 1.580(11)
C211 C212 1.546(11)
C211 C213 1.568(11)
C213 O202 1.151(8)
C213 N202 1.386(13)
C214 O203 1.244(8)
C214 N202 1.422(12)
C214 C215 1.490(12)
C215 C216 1.484(12)
C215 C218 1.505(11)
C215 C217 1.553(12)
N201 O201 1.529(9)
